data_2222993
loop_
_publ_author_name
'\"Ozek, Arzu'
'Albayrak, \,Ci\(gdem'
'B\"uy\"ukg\"ung\"or, Orhan'

_publ_section_title (<i>Z</i>)-6-[(5-Chloro-2-hydroxyphenyl)aminomethylene]-2-ethoxycyclohexa-2,4-dienone
_journal_coeditor_code BT5027
_journal_issue 9
_journal_name_full 'Acta Crystallographica Section E'
_journal_page_first o2153
_journal_paper_doi 10.1107/S1600536809031298
_journal_volume 65
_journal_year 2009
_chemical_formula_moiety 'C15 H14 Cl N O3'
_chemical_formula_sum 'C15 H14 Cl N O3'
_chemical_formula_weight 291.72
_chemical_name_systematic
;(<i>Z</i>)-6-[(5-Chloro-2-hydroxyphenyl)aminomethylene]-2-ethoxycyclohexa-2,4-
dienone
;
_space_group_IT_number 14
_symmetry_cell_setting monoclinic
_symmetry_space_group_name_Hall '-P 2ybc'
_symmetry_space_group_name_H-M 'P 1 21/c 1'
_atom_sites_solution_hydrogens geom
_atom_sites_solution_primary direct
_atom_sites_solution_secondary difmap
_audit_creation_method SHELXL-97
_cell_angle_alpha 90.00
_cell_angle_beta 111.168(4)
_cell_angle_gamma 90.00
_cell_formula_units_Z 4
_cell_length_a 15.4313(7)
_cell_length_b 7.1710(2)
_cell_length_c 12.6071(6)
_cell_measurement_reflns_used 15989
_cell_measurement_temperature 296
_cell_measurement_theta_max 26.5
_cell_measurement_theta_min 2.8
_cell_volume 1300.94(10)
_computing_cell_refinement X-AREA
_computing_data_collection 'X-AREA (Stoe & Cie, 2002)'
_computing_data_reduction 'X-RED32 (Stoe & Cie, 2002)'
_computing_molecular_graphics 'ORTEP-3 for Windows (Farrugia, 1997)'
_computing_publication_material 'WinGX (Farrugia, 1999)'
_computing_structure_refinement 'SHELXL97 (Sheldrick, 2008)'
_computing_structure_solution 'SHELXS97 (Sheldrick, 2008)'
_diffrn_ambient_temperature 296
_diffrn_detector_area_resol_mean 6.67
_diffrn_measured_fraction_theta_full 1.000
_diffrn_measured_fraction_theta_max 1.000
_diffrn_measurement_device_type 'STOE IPDS II diffractometer'
_diffrn_measurement_method '\w scans'
_diffrn_radiation_monochromator 'plane graphite'
_diffrn_radiation_source 'fine-focus sealed tube'
_diffrn_radiation_type MoK\a
_diffrn_radiation_wavelength 0.71073
_diffrn_reflns_av_R_equivalents 0.0597
_diffrn_reflns_av_sigmaI/netI 0.0333
_diffrn_reflns_limit_h_max 19
_diffrn_reflns_limit_h_min -19
_diffrn_reflns_limit_k_max 8
_diffrn_reflns_limit_k_min -8
_diffrn_reflns_limit_l_max 15
_diffrn_reflns_limit_l_min -15
_diffrn_reflns_number 15989
_diffrn_reflns_theta_full 26.50
_diffrn_reflns_theta_max 26.50
_diffrn_reflns_theta_min 2.83
_diffrn_standards_number 0
_exptl_absorpt_coefficient_mu 0.300
_exptl_absorpt_correction_T_max 0.9269
_exptl_absorpt_correction_T_min 0.6163
_exptl_absorpt_correction_type integration
_exptl_absorpt_process_details 'X-RED32 (Stoe & Cie, 2002)'
_exptl_crystal_colour red
_exptl_crystal_density_diffrn 1.489
_exptl_crystal_density_method 'not measured'
_exptl_crystal_description prism
_exptl_crystal_F_000 608
_exptl_crystal_size_max 0.520
_exptl_crystal_size_mid 0.293
_exptl_crystal_size_min 0.090
_refine_diff_density_max 0.145
_refine_diff_density_min -0.246
_refine_ls_extinction_method none
_refine_ls_goodness_of_fit_ref 1.045
_refine_ls_hydrogen_treatment refall
_refine_ls_matrix_type full
_refine_ls_number_parameters 237
_refine_ls_number_reflns 2680
_refine_ls_number_restraints 0
_refine_ls_restrained_S_all 1.045
_refine_ls_R_factor_all 0.0598
_refine_ls_R_factor_gt 0.0405
_refine_ls_shift/su_max 0.000
_refine_ls_shift/su_mean 0.000
_refine_ls_structure_factor_coef Fsqd
_refine_ls_weighting_details 'calc w=1/[\s^2^(Fo^2^)+(0.0546P)^2^+0.0402P] where P=(Fo^2^+2Fc^2^)/3'
_refine_ls_weighting_scheme calc
_refine_ls_wR_factor_gt 0.0918
_refine_ls_wR_factor_ref 0.0993
_reflns_number_gt 2084
_reflns_number_total 2680
_reflns_threshold_expression I>2\s(I)
_cod_data_source_file bt5027.cif
_cod_data_source_block I
_cod_original_sg_symbol_H-M 'P 21/c'
_cod_database_code 2222993
_cod_database_fobs_code 2222993

loop_
_symmetry_equiv_pos_as_xyz
'x, y, z'
'-x, y+1/2, -z+1/2'
'-x, -y, -z'
'x, -y-1/2, z-1/2'

loop_
_atom_site_type_symbol
_atom_site_label
_atom_site_fract_x
_atom_site_fract_y
_atom_site_fract_z
_atom_site_U_iso_or_equiv
_atom_site_adp_type
_atom_site_calc_flag
_atom_site_refinement_flags
_atom_site_occupancy
_atom_site_disorder_assembly
_atom_site_disorder_group
C C1 0.42045(11) 0.1210(2) 0.12588(13) 0.0348(3) Uani d . 1 . .
C C2 0.35762(11) 0.0951(2) 0.18490(13) 0.0347(3) Uani d . 1 . .
C C3 0.25975(11) 0.0968(2) 0.11617(14) 0.0354(4) Uani d . 1 . .
C C4 0.23136(12) 0.1153(2) 0.00038(14) 0.0405(4) Uani d . 1 . .
C C5 0.29497(13) 0.1391(3) -0.05529(15) 0.0420(4) Uani d . 1 . .
C C6 0.38735(12) 0.1431(2) 0.00582(14) 0.0397(4) Uani d . 1 . .
C C7 0.10537(12) 0.1023(3) 0.11398(16) 0.0429(4) Uani d . 1 . .
C C8 0.05590(13) 0.1030(4) 0.19698(19) 0.0515(5) Uani d . 1 . .
C C9 0.51704(11) 0.1302(2) 0.18651(15) 0.0372(4) Uani d . 1 . .
C C10 0.65028(11) 0.1159(2) 0.36438(14) 0.0349(3) Uani d . 1 . .
C C11 0.67292(11) 0.1056(2) 0.48215(14) 0.0366(4) Uani d . 1 . .
C C12 0.76552(12) 0.0967(3) 0.55291(16) 0.0435(4) Uani d . 1 . .
C C13 0.83466(12) 0.0983(3) 0.50765(16) 0.0446(4) Uani d . 1 . .
C C14 0.81081(11) 0.1101(2) 0.39143(16) 0.0398(4) Uani d . 1 . .
C C15 0.71950(12) 0.1205(2) 0.31875(15) 0.0385(4) Uani d . 1 . .
N N1 0.55488(9) 0.1157(2) 0.29736(12) 0.0375(3) Uani d . 1 . .
O O1 0.38649(8) 0.07391(19) 0.29284(10) 0.0458(3) Uani d . 1 . .
O O2 0.20269(8) 0.08261(18) 0.17686(10) 0.0432(3) Uani d . 1 . .
O O3 0.60157(9) 0.10408(19) 0.52038(11) 0.0462(3) Uani d . 1 . .
Cl Cl1 0.89826(3) 0.10870(7) 0.33413(5) 0.05476(17) Uani d . 1 . .
H H1 0.5154(16) 0.095(3) 0.3294(19) 0.057(6) Uiso d . 1 . .
H H3 0.6156(16) 0.048(3) 0.584(2) 0.058(6) Uiso d . 1 . .
H H4 0.1662(17) 0.112(3) -0.044(2) 0.067(7) Uiso d . 1 . .
H H5 0.2700(13) 0.157(3) -0.1342(18) 0.048(5) Uiso d . 1 . .
H H6 0.4309(14) 0.169(3) -0.0299(16) 0.047(5) Uiso d . 1 . .
H H7A 0.0925(14) 0.221(3) 0.0713(18) 0.055(6) Uiso d . 1 . .
H H7B 0.0851(14) -0.005(3) 0.0600(18) 0.049(5) Uiso d . 1 . .
H H8A 0.0771(17) 0.197(3) 0.250(2) 0.067(7) Uiso d . 1 . .
H H8B 0.0646(15) -0.015(4) 0.2363(19) 0.063(6) Uiso d . 1 . .
H H8C -0.0076(18) 0.120(3) 0.157(2) 0.068(7) Uiso d . 1 . .
H H9 0.5538(13) 0.150(2) 0.1399(16) 0.041(5) Uiso d . 1 . .
H H12 0.7798(15) 0.087(3) 0.633(2) 0.055(6) Uiso d . 1 . .
H H13 0.8974(15) 0.090(3) 0.5585(18) 0.053(6) Uiso d . 1 . .
H H15 0.7051(13) 0.124(3) 0.2410(18) 0.046(5) Uiso d . 1 . .

loop_
_atom_site_aniso_label
_atom_site_aniso_U_11
_atom_site_aniso_U_22
_atom_site_aniso_U_33
_atom_site_aniso_U_12
_atom_site_aniso_U_13
_atom_site_aniso_U_23
C1 0.0326(8) 0.0412(8) 0.0316(8) 0.0001(7) 0.0127(6) -0.0005(7)
C2 0.0332(8) 0.0416(8) 0.0302(8) 0.0009(7) 0.0124(6) 0.0021(6)
C3 0.0329(8) 0.0404(8) 0.0331(8) -0.0007(7) 0.0122(6) -0.0005(7)
C4 0.0356(8) 0.0490(9) 0.0333(8) 0.0003(7) 0.0081(7) -0.0003(7)
C5 0.0454(10) 0.0520(11) 0.0264(8) 0.0044(8) 0.0103(7) 0.0021(7)
C6 0.0425(9) 0.0470(10) 0.0344(9) 0.0034(7) 0.0197(7) 0.0042(7)
C7 0.0294(8) 0.0547(11) 0.0421(9) 0.0028(8) 0.0099(7) 0.0023(9)
C8 0.0334(9) 0.0712(14) 0.0510(11) 0.0059(9) 0.0167(9) 0.0038(11)
C9 0.0349(8) 0.0439(9) 0.0368(8) -0.0001(7) 0.0178(7) 0.0027(7)
C10 0.0298(7) 0.0389(8) 0.0367(9) -0.0004(6) 0.0129(6) 0.0021(7)
C11 0.0352(8) 0.0407(8) 0.0373(8) 0.0004(7) 0.0172(7) 0.0021(7)
C12 0.0382(9) 0.0533(10) 0.0365(9) 0.0016(8) 0.0102(7) 0.0024(8)
C13 0.0312(8) 0.0510(10) 0.0475(10) 0.0006(7) 0.0091(7) 0.0016(8)
C14 0.0313(8) 0.0409(9) 0.0511(10) -0.0009(7) 0.0197(7) 0.0017(8)
C15 0.0361(8) 0.0447(9) 0.0383(9) 0.0008(7) 0.0178(7) 0.0007(7)
N1 0.0295(7) 0.0513(8) 0.0334(7) -0.0013(6) 0.0136(6) 0.0017(6)
O1 0.0332(6) 0.0767(9) 0.0287(6) -0.0018(6) 0.0125(5) 0.0055(6)
O2 0.0277(6) 0.0683(8) 0.0333(6) -0.0003(5) 0.0107(5) 0.0035(5)
O3 0.0403(7) 0.0646(8) 0.0403(7) 0.0069(6) 0.0225(6) 0.0103(6)
Cl1 0.0386(2) 0.0643(3) 0.0721(3) 0.0028(2) 0.0328(2) 0.0067(2)

loop_
_atom_type_symbol
_atom_type_description
_atom_type_scat_dispersion_real
_atom_type_scat_dispersion_imag
_atom_type_scat_source
C C 0.0033 0.0016 'International Tables Vol C Tables 4.2.6.8 and 6.1.1.4'
H H 0.0000 0.0000 'International Tables Vol C Tables 4.2.6.8 and 6.1.1.4'
N N 0.0061 0.0033 'International Tables Vol C Tables 4.2.6.8 and 6.1.1.4'
O O 0.0106 0.0060 'International Tables Vol C Tables 4.2.6.8 and 6.1.1.4'
Cl Cl 0.1484 0.1585 'International Tables Vol C Tables 4.2.6.8 and 6.1.1.4'

loop_
_geom_angle_atom_site_label_1
_geom_angle_atom_site_label_2
_geom_angle_atom_site_label_3
_geom_angle_site_symmetry_1
_geom_angle_site_symmetry_3
_geom_angle
_geom_angle_publ_flag
C9 C1 C6 . . 118.39(15) ?
C9 C1 C2 . . 120.41(15) ?
C6 C1 C2 . . 121.18(14) ?
O1 C2 C1 . . 121.83(14) ?
O1 C2 C3 . . 121.77(14) ?
C1 C2 C3 . . 116.40(14) ?
O2 C3 C4 . . 125.61(15) ?
O2 C3 C2 . . 114.20(14) ?
C4 C3 C2 . . 120.18(15) ?
C3 C4 C5 . . 122.02(16) ?
C3 C4 H4 . . 118.9(14) ?
C5 C4 H4 . . 119.0(14) ?
C6 C5 C4 . . 119.94(16) ?
C6 C5 H5 . . 123.1(12) ?
C4 C5 H5 . . 116.9(12) ?
C5 C6 C1 . . 120.23(16) ?
C5 C6 H6 . . 120.8(12) ?
C1 C6 H6 . . 118.8(12) ?
O2 C7 C8 . . 108.09(15) ?
O2 C7 H7A . . 110.6(12) ?
C8 C7 H7A . . 108.8(12) ?
O2 C7 H7B . . 108.1(12) ?
C8 C7 H7B . . 111.4(12) ?
H7A C7 H7B . . 109.8(17) ?
C7 C8 H8A . . 111.7(15) ?
C7 C8 H8B . . 110.1(14) ?
H8A C8 H8B . . 109(2) ?
C7 C8 H8C . . 109.0(15) ?
H8A C8 H8C . . 109(2) ?
H8B C8 H8C . . 108.4(19) ?
N1 C9 C1 . . 123.47(15) ?
N1 C9 H9 . . 121.9(11) ?
C1 C9 H9 . . 114.6(11) ?
C15 C10 C11 . . 120.52(15) ?
C15 C10 N1 . . 123.16(15) ?
C11 C10 N1 . . 116.29(14) ?
O3 C11 C12 . . 123.59(16) ?
O3 C11 C10 . . 117.09(15) ?
C12 C11 C10 . . 119.32(15) ?
C13 C12 C11 . . 120.32(17) ?
C13 C12 H12 . . 121.3(13) ?
C11 C12 H12 . . 118.4(13) ?
C14 C13 C12 . . 119.38(16) ?
C14 C13 H13 . . 122.5(13) ?
C12 C13 H13 . . 118.1(13) ?
C15 C14 C13 . . 121.78(16) ?
C15 C14 Cl1 . . 118.87(14) ?
C13 C14 Cl1 . . 119.34(13) ?
C14 C15 C10 . . 118.66(16) ?
C14 C15 H15 . . 120.2(12) ?
C10 C15 H15 . . 121.0(12) ?
C9 N1 C10 . . 127.35(15) ?
C9 N1 H1 . . 113.4(15) ?
C10 N1 H1 . . 119.0(15) ?
C3 O2 C7 . . 116.33(13) ?
C11 O3 H3 . . 112.0(16) ?

loop_
_geom_bond_atom_site_label_1
_geom_bond_atom_site_label_2
_geom_bond_site_symmetry_2
_geom_bond_distance
_geom_bond_publ_flag
C1 C9 . 1.410(2) ?
C1 C6 . 1.421(2) ?
C1 C2 . 1.432(2) ?
C2 O1 . 1.279(2) ?
C2 C3 . 1.445(2) ?
C3 O2 . 1.363(2) ?
C3 C4 . 1.371(2) ?
C4 C5 . 1.408(3) ?
C4 H4 . 0.96(2) ?
C5 C6 . 1.354(2) ?
C5 H5 . 0.94(2) ?
C6 H6 . 0.95(2) ?
C7 O2 . 1.430(2) ?
C7 C8 . 1.502(3) ?
C7 H7A . 0.99(2) ?
C7 H7B . 1.00(2) ?
C8 H8A . 0.92(2) ?
C8 H8B . 0.97(2) ?
C8 H8C . 0.93(3) ?
C9 N1 . 1.310(2) ?
C9 H9 . 0.96(2) ?
C10 C15 . 1.384(2) ?
C10 C11 . 1.399(2) ?
C10 N1 . 1.408(2) ?
C11 O3 . 1.3519(19) ?
C11 C12 . 1.386(2) ?
C12 C13 . 1.380(3) ?
C12 H12 . 0.95(2) ?
C13 C14 . 1.378(3) ?
C13 H13 . 0.95(2) ?
C14 C15 . 1.378(2) ?
C14 Cl1 . 1.7456(17) ?
C15 H15 . 0.92(2) ?
N1 H1 . 0.86(2) ?
O3 H3 . 0.85(2) ?

loop_
_geom_hbond_atom_site_label_D
_geom_hbond_atom_site_label_H
_geom_hbond_atom_site_label_A
_geom_hbond_site_symmetry_A
_geom_hbond_distance_DH
_geom_hbond_distance_HA
_geom_hbond_distance_DA
_geom_hbond_angle_DHA
N1 H1 O1 . 0.86(2) 1.88(2) 2.5957(17) 140(2)
N1 H1 O3 . 0.86(2) 2.29(2) 2.640(2) 104.3(17)
O3 H3 O1 3_656 0.85(2) 1.79(2) 2.6258(17) 165(2)
C9 H9 O3 4_565 0.96(2) 2.594(19) 3.419(2) 143.8(14)

loop_
_geom_torsion_atom_site_label_1
_geom_torsion_atom_site_label_2
_geom_torsion_atom_site_label_3
_geom_torsion_atom_site_label_4
_geom_torsion_site_symmetry_1
_geom_torsion_site_symmetry_2
_geom_torsion_site_symmetry_3
_geom_torsion_site_symmetry_4
_geom_torsion
_geom_torsion_publ_flag
C9 C1 C2 O1 . . . . -2.2(3) ?
C6 C1 C2 O1 . . . . 179.60(16) ?
C9 C1 C2 C3 . . . . 176.96(15) ?
C6 C1 C2 C3 . . . . -1.3(2) ?
O1 C2 C3 O2 . . . . 2.8(2) ?
C1 C2 C3 O2 . . . . -176.34(14) ?
O1 C2 C3 C4 . . . . -178.42(16) ?
C1 C2 C3 C4 . . . . 2.5(2) ?
O2 C3 C4 C5 . . . . 176.54(16) ?
C2 C3 C4 C5 . . . . -2.1(3) ?
C3 C4 C5 C6 . . . . 0.4(3) ?
C4 C5 C6 C1 . . . . 0.8(3) ?
C9 C1 C6 C5 . . . . -178.59(17) ?
C2 C1 C6 C5 . . . . -0.3(3) ?
C6 C1 C9 N1 . . . . 178.49(16) ?
C2 C1 C9 N1 . . . . 0.2(3) ?
C15 C10 C11 O3 . . . . 179.17(15) ?
N1 C10 C11 O3 . . . . -2.6(2) ?
C15 C10 C11 C12 . . . . -1.1(3) ?
N1 C10 C11 C12 . . . . 177.13(16) ?
O3 C11 C12 C13 . . . . 179.80(17) ?
C10 C11 C12 C13 . . . . 0.1(3) ?
C11 C12 C13 C14 . . . . 0.5(3) ?
C12 C13 C14 C15 . . . . 0.0(3) ?
C12 C13 C14 Cl1 . . . . -179.07(14) ?
C13 C14 C15 C10 . . . . -1.0(3) ?
Cl1 C14 C15 C10 . . . . 178.08(13) ?
C11 C10 C15 C14 . . . . 1.5(3) ?
N1 C10 C15 C14 . . . . -176.58(16) ?
C1 C9 N1 C10 . . . . 177.28(17) ?
C15 C10 N1 C9 . . . . -4.2(3) ?
C11 C10 N1 C9 . . . . 177.63(17) ?
C4 C3 O2 C7 . . . . -4.7(2) ?
C2 C3 O2 C7 . . . . 174.00(15) ?
C8 C7 O2 C3 . . . . -174.00(16) ?

loop_
_cod_related_entry_id
_cod_related_entry_database
_cod_related_entry_code
1 ChemSpider 30655856
